data_7713213
loop_
_publ_author_name
'Maier, Sarah E.'
'Bunjaku, Osman'
'Kaya, Elif'
'Dyballa, Michael'
'Frey, Wolfgang'
'Estes, Deven'

_publ_section_title
;
 Surface Immobilized Cu-1,10-Phenanthroline Complexes with
 \a-Aminophosphonate Groups in the 5-Position as Heterogenous Catalysts
 for Efficient Atom-Transfer Radical Cyclizations
;
_journal_name_full 'Dalton Transactions'
_journal_paper_doi 10.1039/D3DT01467C
_journal_year 2023
_chemical_formula_moiety 'C23 H24 N3 O3 P, H2 O'
_chemical_formula_sum 'C23 H26 N3 O4 P'
_chemical_formula_weight 439.44
_space_group_crystal_system monoclinic
_space_group_IT_number 14
_space_group_name_Hall '-P 2ybc'
_space_group_name_H-M_alt 'P 1 21/c 1'
_atom_sites_solution_hydrogens mixed
_atom_sites_solution_primary direct
_atom_sites_solution_secondary difmap
_audit_creation_method SHELXL-2014/7
_audit_update_record
;
2023-04-04 deposited with the CCDC.	2023-05-30 downloaded from the CCDC.
;
_cell_angle_alpha 90
_cell_angle_beta 99.129(3)
_cell_angle_gamma 90
_cell_formula_units_Z 4
_cell_length_a 11.2497(10)
_cell_length_b 15.9458(14)
_cell_length_c 12.3290(9)
_cell_measurement_reflns_used 3010
_cell_measurement_temperature 145(2)
_cell_measurement_theta_max 26.423
_cell_measurement_theta_min 1.833
_cell_volume 2183.6(3)
_computing_cell_refinement 'Bruker APEXII Software Suite, 2008'
_computing_data_collection 'Bruker APEXII Software Suite, 2008'
_computing_data_reduction 'Bruker APEXII Software Suite, 2008'
_computing_structure_refinement 'SHELXL-2014/7 (Sheldrick, 2014)'
_computing_structure_solution 'SHELXL-2014/7 (Sheldrick, 2014)'
_diffrn_ambient_temperature 145(2)
_diffrn_measured_fraction_theta_full 0.999
_diffrn_measured_fraction_theta_max 0.997
_diffrn_measurement_device_type 'Bruker Kappa APEXII Duo'
_diffrn_measurement_method 'Omega + Phi Scans'
_diffrn_radiation_type MoK\a
_diffrn_radiation_wavelength 0.71073
_diffrn_reflns_av_R_equivalents 0.0386
_diffrn_reflns_av_unetI/netI 0.0467
_diffrn_reflns_Laue_measured_fraction_full 0.999
_diffrn_reflns_Laue_measured_fraction_max 0.997
_diffrn_reflns_limit_h_max 14
_diffrn_reflns_limit_h_min -14
_diffrn_reflns_limit_k_max 19
_diffrn_reflns_limit_k_min -18
_diffrn_reflns_limit_l_max 9
_diffrn_reflns_limit_l_min -15
_diffrn_reflns_number 17088
_diffrn_reflns_point_group_measured_fraction_full 0.999
_diffrn_reflns_point_group_measured_fraction_max 0.997
_diffrn_reflns_theta_full 25.242
_diffrn_reflns_theta_max 26.423
_diffrn_reflns_theta_min 1.833
_diffrn_source 'fine-focus sealed tube'
_exptl_absorpt_coefficient_mu 0.161
_exptl_absorpt_correction_T_max 0.7454
_exptl_absorpt_correction_T_min 0.7158
_exptl_absorpt_correction_type multi-scan
_exptl_absorpt_process_details 'Blessing, 1995'
_exptl_crystal_colour light-yellow
_exptl_crystal_density_diffrn 1.337
_exptl_crystal_description plate
_exptl_crystal_F_000 928
_exptl_crystal_size_max 0.706
_exptl_crystal_size_mid 0.274
_exptl_crystal_size_min 0.130
_refine_diff_density_max 0.525
_refine_diff_density_min -0.334
_refine_diff_density_rms 0.054
_refine_ls_extinction_method none
_refine_ls_goodness_of_fit_ref 1.045
_refine_ls_hydrogen_treatment mixed
_refine_ls_matrix_type full
_refine_ls_number_parameters 292
_refine_ls_number_reflns 4476
_refine_ls_number_restraints 3
_refine_ls_restrained_S_all 1.047
_refine_ls_R_factor_all 0.0889
_refine_ls_R_factor_gt 0.0530
_refine_ls_shift/su_max 0.001
_refine_ls_shift/su_mean 0.000
_refine_ls_structure_factor_coef Fsqd
_refine_ls_weighting_details 'w=1/[\s^2^(Fo^2^)+(0.0777P)^2^+0.4129P] where P=(Fo^2^+2Fc^2^)/3'
_refine_ls_weighting_scheme calc
_refine_ls_wR_factor_gt 0.1351
_refine_ls_wR_factor_ref 0.1495
_reflns_Friedel_coverage 0.000
_reflns_number_gt 3010
_reflns_number_total 4476
_reflns_threshold_expression 'I > 2\s(I)'
_cod_data_source_file d3dt01467c2.cif
_cod_data_source_block tech08
_cod_original_sg_symbol_H-M 'P 21/c'
_cod_database_code 7713213
_shelx_shelxl_version_number 2014/7
_shelx_space_group_comment
;
The symmetry employed for this shelxl refinement is uniquely defined
by the following loop, which should always be used as a source of
symmetry information in preference to the above space-group names.
They are only intended as comments.
;
_shelx_estimated_absorpt_t_min 0.895
_shelx_estimated_absorpt_t_max 0.979

loop_
_space_group_symop_operation_xyz
'x, y, z'
'-x, y+1/2, -z+1/2'
'-x, -y, -z'
'x, -y-1/2, z-1/2'

loop_
_atom_site_label
_atom_site_type_symbol
_atom_site_fract_x
_atom_site_fract_y
_atom_site_fract_z
_atom_site_U_iso_or_equiv
_atom_site_adp_type
_atom_site_occupancy
_atom_site_site_symmetry_order
_atom_site_calc_flag
_atom_site_refinement_flags_posn
_atom_site_refinement_flags_adp
_atom_site_refinement_flags_occupancy
_atom_site_disorder_assembly
_atom_site_disorder_group
P1 P 0.65197(6) 0.04761(4) 1.18186(5) 0.03100(19) Uani 1 1 d . . . . .
O1 O 0.56247(14) -0.01720(10) 1.14474(13) 0.0344(4) Uani 1 1 d . . . . .
N1 N 0.8297(2) 0.03588(17) 0.65541(17) 0.0452(6) Uani 1 1 d . . . . .
C1 C 0.8101(2) 0.08761(17) 0.73756(19) 0.0349(6) Uani 1 1 d . . . . .
O2 O 0.64003(17) 0.09219(11) 1.29160(13) 0.0396(5) Uani 1 1 d . . . . .
C2 C 0.7405(2) 0.06341(15) 0.81872(18) 0.0304(5) Uani 1 1 d . . . . .
N2 N 0.9331(2) 0.19107(18) 0.6660(2) 0.0560(7) Uani 1 1 d . . . . .
N3 N 0.6553(2) 0.09191(14) 0.98230(16) 0.0342(5) Uani 1 1 d . . . . .
H3 H 0.599(2) 0.0598(16) 0.956(2) 0.034(7) Uiso 1 1 d . . . . .
O3 O 0.78548(16) 0.01443(12) 1.20188(15) 0.0490(5) Uani 1 1 d . . . . .
C3 C 0.6957(2) -0.01874(16) 0.81242(19) 0.0337(6) Uani 1 1 d . . . . .
H3A H 0.6512 -0.0386 0.8666 0.040 Uiso 1 1 calc R U . . .
C4 C 0.7155(3) -0.07056(18) 0.7285(2) 0.0433(7) Uani 1 1 d . . . . .
H4 H 0.6844 -0.1261 0.7228 0.052 Uiso 1 1 calc R U . . .
C5 C 0.7828(3) -0.0394(2) 0.6514(2) 0.0471(7) Uani 1 1 d . . . . .
H5 H 0.7953 -0.0750 0.5925 0.056 Uiso 1 1 calc R U . . .
C6 C 0.8664(2) 0.16951(18) 0.7456(2) 0.0399(7) Uani 1 1 d . . . . .
C7 C 0.8535(2) 0.22175(17) 0.8342(2) 0.0394(6) Uani 1 1 d . . . . .
C8 C 0.9109(3) 0.3004(2) 0.8410(3) 0.0559(8) Uani 1 1 d . . . . .
H8 H 0.9046 0.3379 0.8997 0.067 Uiso 1 1 calc R U . . .
C9 C 0.9765(3) 0.3212(2) 0.7595(3) 0.0661(10) Uani 1 1 d . . . . .
H9 H 1.0156 0.3741 0.7611 0.079 Uiso 1 1 calc R U . . .
C10 C 0.9856(3) 0.2660(2) 0.6764(3) 0.0653(10) Uani 1 1 d . . . . .
H10 H 1.0327 0.2822 0.6224 0.078 Uiso 1 1 calc R U . . .
C11 C 0.7244(2) 0.12079(15) 0.90669(18) 0.0289(5) Uani 1 1 d . . . . .
C12 C 0.7812(2) 0.19639(16) 0.9137(2) 0.0341(6) Uani 1 1 d . . . . .
H12 H 0.7725 0.2331 0.9726 0.041 Uiso 1 1 calc R U . . .
C13 C 0.6477(2) 0.13442(15) 1.08573(18) 0.0313(5) Uani 1 1 d . . . . .
H13 H 0.7228 0.1681 1.1065 0.038 Uiso 1 1 calc R U . . .
C14 C 0.5409(2) 0.19235(14) 1.08752(18) 0.0292(5) Uani 1 1 d . . . . .
C15 C 0.4396(2) 0.18839(16) 1.0083(2) 0.0373(6) Uani 1 1 d . . . . .
H15 H 0.4366 0.1496 0.9494 0.045 Uiso 1 1 calc R U . . .
C16 C 0.3421(3) 0.24074(17) 1.0141(2) 0.0460(7) Uani 1 1 d . . . . .
H16 H 0.2731 0.2378 0.9587 0.055 Uiso 1 1 calc R U . . .
C17 C 0.3443(3) 0.29674(17) 1.0991(2) 0.0446(7) Uani 1 1 d . . . . .
H17 H 0.2770 0.3319 1.1033 0.054 Uiso 1 1 calc R U . . .
C18 C 0.4455(3) 0.30131(16) 1.1783(2) 0.0423(7) Uani 1 1 d . . . . .
H18 H 0.4480 0.3401 1.2371 0.051 Uiso 1 1 calc R U . . .
C19 C 0.5432(2) 0.25002(15) 1.17272(19) 0.0352(6) Uani 1 1 d . . . . .
H19 H 0.6127 0.2541 1.2275 0.042 Uiso 1 1 calc R U . . .
C20 C 0.6320(3) 0.04340(18) 1.3909(2) 0.0493(7) Uani 1 1 d . . . . .
H20A H 0.7121 0.0204 1.4213 0.059 Uiso 1 1 calc R U . . .
H20B H 0.5756 -0.0040 1.3729 0.059 Uiso 1 1 calc R U . . .
C21 C 0.5892(3) 0.09840(19) 1.4721(2) 0.0478(7) Uani 1 1 d . . . . .
H21A H 0.6453 0.1453 1.4893 0.072 Uiso 1 1 calc R U . . .
H21B H 0.5844 0.0665 1.5392 0.072 Uiso 1 1 calc R U . . .
H21C H 0.5092 0.1201 1.4419 0.072 Uiso 1 1 calc R U . . .
C22 C 0.8243(3) -0.0645(2) 1.1631(4) 0.0722(10) Uani 1 1 d . . . . .
H22A H 0.7537 -0.0962 1.1261 0.087 Uiso 1 1 calc R U . . .
H22B H 0.8638 -0.0982 1.2261 0.087 Uiso 1 1 calc R U . . .
C23 C 0.9100(4) -0.0499(3) 1.0849(3) 0.1077(19) Uani 1 1 d . . . . .
H23A H 0.8705 -0.0167 1.0226 0.162 Uiso 1 1 calc R U . . .
H23B H 0.9356 -0.1039 1.0585 0.162 Uiso 1 1 calc R U . . .
H23C H 0.9805 -0.0195 1.1223 0.162 Uiso 1 1 calc R U . . .
O1X O 0.9347(3) -0.0707(2) 0.4469(2) 0.1056(10) Uani 1 1 d D . . . .
H1X H 1.002(3) -0.100(3) 0.429(4) 0.158 Uiso 1 1 d D U . . .
H2X H 0.899(4) -0.040(3) 0.383(3) 0.158 Uiso 1 1 d D U . . .

loop_
_atom_site_aniso_label
_atom_site_aniso_U_11
_atom_site_aniso_U_22
_atom_site_aniso_U_33
_atom_site_aniso_U_23
_atom_site_aniso_U_13
_atom_site_aniso_U_12
P1 0.0340(4) 0.0290(4) 0.0309(3) -0.0035(3) 0.0080(3) -0.0009(3)
O1 0.0376(9) 0.0310(9) 0.0355(9) -0.0027(7) 0.0085(7) -0.0049(8)
N1 0.0428(13) 0.0653(17) 0.0301(11) 0.0064(11) 0.0142(10) 0.0155(12)
C1 0.0287(13) 0.0472(16) 0.0292(12) 0.0109(11) 0.0062(10) 0.0103(12)
O2 0.0611(12) 0.0295(10) 0.0289(9) 0.0004(7) 0.0094(8) 0.0011(9)
C2 0.0257(12) 0.0369(14) 0.0291(12) 0.0043(10) 0.0061(10) 0.0063(10)
N2 0.0401(13) 0.0721(18) 0.0597(16) 0.0288(14) 0.0194(12) 0.0040(13)
N3 0.0367(12) 0.0348(12) 0.0341(12) -0.0104(10) 0.0148(9) -0.0104(10)
O3 0.0384(10) 0.0463(12) 0.0624(12) -0.0124(10) 0.0078(9) 0.0030(9)
C3 0.0364(13) 0.0368(14) 0.0288(12) -0.0023(11) 0.0073(10) 0.0046(11)
C4 0.0509(17) 0.0416(16) 0.0372(14) -0.0057(12) 0.0060(12) 0.0102(13)
C5 0.0545(18) 0.0570(19) 0.0307(14) -0.0057(13) 0.0097(12) 0.0203(15)
C6 0.0218(12) 0.0575(18) 0.0412(14) 0.0216(13) 0.0071(11) 0.0054(12)
C7 0.0273(13) 0.0405(15) 0.0487(16) 0.0135(13) 0.0006(11) -0.0013(11)
C8 0.0413(16) 0.0531(19) 0.071(2) 0.0148(16) 0.0023(15) -0.0141(15)
C9 0.0425(17) 0.064(2) 0.090(3) 0.027(2) 0.0076(17) -0.0176(16)
C10 0.0421(17) 0.081(3) 0.076(2) 0.040(2) 0.0203(16) -0.0024(17)
C11 0.0248(12) 0.0337(14) 0.0289(12) 0.0024(10) 0.0066(9) 0.0027(10)
C12 0.0284(12) 0.0367(15) 0.0365(14) 0.0013(11) 0.0034(10) -0.0004(11)
C13 0.0362(13) 0.0299(13) 0.0292(12) -0.0065(10) 0.0099(10) -0.0071(11)
C14 0.0405(13) 0.0232(12) 0.0258(12) 0.0007(10) 0.0113(10) -0.0033(11)
C15 0.0491(16) 0.0267(13) 0.0364(14) -0.0072(11) 0.0079(12) 0.0002(12)
C16 0.0487(16) 0.0379(16) 0.0498(17) -0.0037(13) 0.0029(13) 0.0015(13)
C17 0.0530(17) 0.0304(15) 0.0538(17) 0.0026(13) 0.0190(14) 0.0067(13)
C18 0.0654(19) 0.0302(14) 0.0344(14) -0.0026(11) 0.0177(13) 0.0036(13)
C19 0.0484(15) 0.0298(13) 0.0277(12) -0.0031(10) 0.0072(11) -0.0022(12)
C20 0.071(2) 0.0396(16) 0.0400(15) 0.0104(13) 0.0185(14) 0.0084(15)
C21 0.0594(19) 0.0471(18) 0.0385(15) -0.0026(13) 0.0132(13) 0.0050(15)
C22 0.0489(19) 0.045(2) 0.121(3) -0.008(2) 0.009(2) 0.0147(16)
C23 0.090(3) 0.178(5) 0.051(2) -0.008(2) -0.0012(19) 0.088(3)
O1X 0.080(2) 0.151(3) 0.096(2) -0.022(2) 0.0481(17) -0.0030(19)

loop_
_atom_type_symbol
_atom_type_description
_atom_type_scat_dispersion_real
_atom_type_scat_dispersion_imag
_atom_type_scat_source
C C 0.0033 0.0016 'International Tables Vol C Tables 4.2.6.8 and 6.1.1.4'
H H 0.0000 0.0000 'International Tables Vol C Tables 4.2.6.8 and 6.1.1.4'
N N 0.0061 0.0033 'International Tables Vol C Tables 4.2.6.8 and 6.1.1.4'
O O 0.0106 0.0060 'International Tables Vol C Tables 4.2.6.8 and 6.1.1.4'
P P 0.1023 0.0942 'International Tables Vol C Tables 4.2.6.8 and 6.1.1.4'

loop_
_geom_angle_atom_site_label_1
_geom_angle_atom_site_label_2
_geom_angle_atom_site_label_3
_geom_angle
_geom_angle_site_symmetry_1
_geom_angle_site_symmetry_3
_geom_angle_publ_flag
O1 P1 O2 116.42(10) . . ?
O1 P1 O3 113.78(10) . . ?
O2 P1 O3 103.26(10) . . ?
O1 P1 C13 112.82(10) . . ?
O2 P1 C13 102.85(10) . . ?
O3 P1 C13 106.51(11) . . ?
C5 N1 C1 118.4(2) . . ?
N1 C1 C2 122.5(3) . . ?
N1 C1 C6 118.7(2) . . ?
C2 C1 C6 118.8(2) . . ?
C20 O2 P1 120.67(16) . . ?
C3 C2 C1 116.7(2) . . ?
C3 C2 C11 122.9(2) . . ?
C1 C2 C11 120.3(2) . . ?
C10 N2 C6 116.2(3) . . ?
C11 N3 C13 123.5(2) . . ?
C11 N3 H3 114.8(17) . . ?
C13 N3 H3 118.0(17) . . ?
C22 O3 P1 125.0(2) . . ?
C4 C3 C2 120.3(2) . . ?
C4 C3 H3A 119.8 . . ?
C2 C3 H3A 119.8 . . ?
C3 C4 C5 118.0(3) . . ?
C3 C4 H4 121.0 . . ?
C5 C4 H4 121.0 . . ?
N1 C5 C4 124.0(3) . . ?
N1 C5 H5 118.0 . . ?
C4 C5 H5 118.0 . . ?
N2 C6 C7 123.1(3) . . ?
N2 C6 C1 117.4(3) . . ?
C7 C6 C1 119.5(2) . . ?
C6 C7 C8 118.3(3) . . ?
C6 C7 C12 120.5(2) . . ?
C8 C7 C12 121.2(3) . . ?
C9 C8 C7 117.7(3) . . ?
C9 C8 H8 121.1 . . ?
C7 C8 H8 121.1 . . ?
C10 C9 C8 120.2(3) . . ?
C10 C9 H9 119.9 . . ?
C8 C9 H9 119.9 . . ?
N2 C10 C9 124.5(3) . . ?
N2 C10 H10 117.8 . . ?
C9 C10 H10 117.8 . . ?
C12 C11 N3 124.1(2) . . ?
C12 C11 C2 119.5(2) . . ?
N3 C11 C2 116.3(2) . . ?
C11 C12 C7 121.4(2) . . ?
C11 C12 H12 119.3 . . ?
C7 C12 H12 119.3 . . ?
N3 C13 C14 116.9(2) . . ?
N3 C13 P1 102.52(16) . . ?
C14 C13 P1 113.14(15) . . ?
N3 C13 H13 108.0 . . ?
C14 C13 H13 108.0 . . ?
P1 C13 H13 108.0 . . ?
C15 C14 C19 118.6(2) . . ?
C15 C14 C13 121.9(2) . . ?
C19 C14 C13 119.5(2) . . ?
C14 C15 C16 120.4(2) . . ?
C14 C15 H15 119.8 . . ?
C16 C15 H15 119.8 . . ?
C17 C16 C15 120.7(3) . . ?
C17 C16 H16 119.7 . . ?
C15 C16 H16 119.7 . . ?
C16 C17 C18 119.2(3) . . ?
C16 C17 H17 120.4 . . ?
C18 C17 H17 120.4 . . ?
C17 C18 C19 120.5(2) . . ?
C17 C18 H18 119.7 . . ?
C19 C18 H18 119.7 . . ?
C18 C19 C14 120.5(2) . . ?
C18 C19 H19 119.7 . . ?
C14 C19 H19 119.7 . . ?
O2 C20 C21 108.8(2) . . ?
O2 C20 H20A 109.9 . . ?
C21 C20 H20A 109.9 . . ?
O2 C20 H20B 109.9 . . ?
C21 C20 H20B 109.9 . . ?
H20A C20 H20B 108.3 . . ?
C20 C21 H21A 109.5 . . ?
C20 C21 H21B 109.5 . . ?
H21A C21 H21B 109.5 . . ?
C20 C21 H21C 109.5 . . ?
H21A C21 H21C 109.5 . . ?
H21B C21 H21C 109.5 . . ?
O3 C22 C23 109.9(3) . . ?
O3 C22 H22A 109.7 . . ?
C23 C22 H22A 109.7 . . ?
O3 C22 H22B 109.7 . . ?
C23 C22 H22B 109.7 . . ?
H22A C22 H22B 108.2 . . ?
C22 C23 H23A 109.5 . . ?
C22 C23 H23B 109.5 . . ?
H23A C23 H23B 109.5 . . ?
C22 C23 H23C 109.5 . . ?
H23A C23 H23C 109.5 . . ?
H23B C23 H23C 109.5 . . ?
H1X O1X H2X 108(3) . . ?

loop_
_geom_bond_atom_site_label_1
_geom_bond_atom_site_label_2
_geom_bond_distance
_geom_bond_site_symmetry_2
_geom_bond_publ_flag
P1 O1 1.4646(17) . ?
P1 O2 1.5529(17) . ?
P1 O3 1.5746(19) . ?
P1 C13 1.818(2) . ?
N1 C5 1.309(4) . ?
N1 C1 1.351(3) . ?
C1 C2 1.418(3) . ?
C1 C6 1.448(4) . ?
O2 C20 1.465(3) . ?
C2 C3 1.402(3) . ?
C2 C11 1.452(3) . ?
N2 C10 1.330(4) . ?
N2 C6 1.371(3) . ?
N3 C11 1.384(3) . ?
N3 C13 1.459(3) . ?
N3 H3 0.84(3) . ?
O3 C22 1.439(4) . ?
C3 C4 1.370(3) . ?
C3 H3A 0.9500 . ?
C4 C5 1.396(4) . ?
C4 H4 0.9500 . ?
C5 H5 0.9500 . ?
C6 C7 1.400(4) . ?
C7 C8 1.407(4) . ?
C7 C12 1.427(3) . ?
C8 C9 1.378(4) . ?
C8 H8 0.9500 . ?
C9 C10 1.367(5) . ?
C9 H9 0.9500 . ?
C10 H10 0.9500 . ?
C11 C12 1.361(3) . ?
C12 H12 0.9500 . ?
C13 C14 1.518(3) . ?
C13 H13 1.0000 . ?
C14 C15 1.379(3) . ?
C14 C19 1.393(3) . ?
C15 C16 1.390(4) . ?
C15 H15 0.9500 . ?
C16 C17 1.374(4) . ?
C16 H16 0.9500 . ?
C17 C18 1.379(4) . ?
C17 H17 0.9500 . ?
C18 C19 1.381(4) . ?
C18 H18 0.9500 . ?
C19 H19 0.9500 . ?
C20 C21 1.469(4) . ?
C20 H20A 0.9900 . ?
C20 H20B 0.9900 . ?
C21 H21A 0.9800 . ?
C21 H21B 0.9800 . ?
C21 H21C 0.9800 . ?
C22 C23 1.486(5) . ?
C22 H22A 0.9900 . ?
C22 H22B 0.9900 . ?
C23 H23A 0.9800 . ?
C23 H23B 0.9800 . ?
C23 H23C 0.9800 . ?
O1X H1X 0.953(19) . ?
O1X H2X 0.960(19) . ?

loop_
_geom_torsion_atom_site_label_1
_geom_torsion_atom_site_label_2
_geom_torsion_atom_site_label_3
_geom_torsion_atom_site_label_4
_geom_torsion
_geom_torsion_site_symmetry_1
_geom_torsion_site_symmetry_2
_geom_torsion_site_symmetry_3
_geom_torsion_site_symmetry_4
_geom_torsion_publ_flag
C5 N1 C1 C2 -0.2(4) . . . . ?
C5 N1 C1 C6 177.1(2) . . . . ?
O1 P1 O2 C20 52.3(2) . . . . ?
O3 P1 O2 C20 -73.1(2) . . . . ?
C13 P1 O2 C20 176.2(2) . . . . ?
N1 C1 C2 C3 2.2(3) . . . . ?
C6 C1 C2 C3 -175.2(2) . . . . ?
N1 C1 C2 C11 178.7(2) . . . . ?
C6 C1 C2 C11 1.3(3) . . . . ?
O1 P1 O3 C22 15.2(3) . . . . ?
O2 P1 O3 C22 142.4(3) . . . . ?
C13 P1 O3 C22 -109.7(3) . . . . ?
C1 C2 C3 C4 -2.5(3) . . . . ?
C11 C2 C3 C4 -178.9(2) . . . . ?
C2 C3 C4 C5 1.0(4) . . . . ?
C1 N1 C5 C4 -1.5(4) . . . . ?
C3 C4 C5 N1 1.1(4) . . . . ?
C10 N2 C6 C7 -0.6(4) . . . . ?
C10 N2 C6 C1 -178.8(2) . . . . ?
N1 C1 C6 N2 2.5(3) . . . . ?
C2 C1 C6 N2 179.9(2) . . . . ?
N1 C1 C6 C7 -175.8(2) . . . . ?
C2 C1 C6 C7 1.6(3) . . . . ?
N2 C6 C7 C8 0.7(4) . . . . ?
C1 C6 C7 C8 178.9(2) . . . . ?
N2 C6 C7 C12 179.0(2) . . . . ?
C1 C6 C7 C12 -2.8(4) . . . . ?
C6 C7 C8 C9 0.0(4) . . . . ?
C12 C7 C8 C9 -178.3(3) . . . . ?
C7 C8 C9 C10 -0.8(5) . . . . ?
C6 N2 C10 C9 -0.3(5) . . . . ?
C8 C9 C10 N2 1.0(5) . . . . ?
C13 N3 C11 C12 -8.1(4) . . . . ?
C13 N3 C11 C2 168.5(2) . . . . ?
C3 C2 C11 C12 173.1(2) . . . . ?
C1 C2 C11 C12 -3.2(3) . . . . ?
C3 C2 C11 N3 -3.7(3) . . . . ?
C1 C2 C11 N3 -179.9(2) . . . . ?
N3 C11 C12 C7 178.5(2) . . . . ?
C2 C11 C12 C7 2.0(4) . . . . ?
C6 C7 C12 C11 1.0(4) . . . . ?
C8 C7 C12 C11 179.2(2) . . . . ?
C11 N3 C13 C14 96.8(3) . . . . ?
C11 N3 C13 P1 -138.8(2) . . . . ?
O1 P1 C13 N3 -52.13(18) . . . . ?
O2 P1 C13 N3 -178.37(15) . . . . ?
O3 P1 C13 N3 73.39(17) . . . . ?
O1 P1 C13 C14 74.61(18) . . . . ?
O2 P1 C13 C14 -51.63(18) . . . . ?
O3 P1 C13 C14 -159.87(16) . . . . ?
N3 C13 C14 C15 17.4(3) . . . . ?
P1 C13 C14 C15 -101.3(2) . . . . ?
N3 C13 C14 C19 -164.1(2) . . . . ?
P1 C13 C14 C19 77.2(2) . . . . ?
C19 C14 C15 C16 -0.3(4) . . . . ?
C13 C14 C15 C16 178.2(2) . . . . ?
C14 C15 C16 C17 -0.5(4) . . . . ?
C15 C16 C17 C18 0.8(4) . . . . ?
C16 C17 C18 C19 -0.3(4) . . . . ?
C17 C18 C19 C14 -0.5(4) . . . . ?
C15 C14 C19 C18 0.8(4) . . . . ?
C13 C14 C19 C18 -177.7(2) . . . . ?
P1 O2 C20 C21 -164.8(2) . . . . ?
P1 O3 C22 C23 117.1(3) . . . . ?
